data_7004093
loop_
_publ_author_name
'Lan, Ya-Qian'
'Li, Shun-Li'
'Shao, Kui-Zhan'
'Wang, Xin-Long'
'Su, Zhong-Min'

_publ_section_title
;
 Construction of different dimensional inorganic--organic hybrid
 materials based on polyoxometalates and metal--organic units via
 changing metal ions: from non-covalent interactions to covalent
 connections
;
_journal_issue 29
_journal_name_full 'Dalton Transactions'
_journal_page_first 3824
_journal_page_last 3835
_journal_paper_doi 10.1039/b802626b
_journal_year 2008
_chemical_formula_sum 'C26 H24 Ag4 F4 Mo12 N12 O42 Si'
_chemical_formula_weight 2863.42
_chemical_name_systematic
;
?
;
_space_group_IT_number 2
_symmetry_cell_setting triclinic
_symmetry_space_group_name_Hall '-P 1'
_symmetry_space_group_name_H-M 'P -1'
_atom_sites_solution_hydrogens geom
_atom_sites_solution_primary direct
_atom_sites_solution_secondary difmap
_audit_creation_method SHELXL-97
_cell_angle_alpha 61.8400(10)
_cell_angle_beta 80.2020(10)
_cell_angle_gamma 73.7560(10)
_cell_formula_units_Z 1
_cell_length_a 11.2237(6)
_cell_length_b 12.1149(7)
_cell_length_c 12.5214(7)
_cell_measurement_temperature 293(2)
_cell_measurement_theta_max 25.07
_cell_measurement_theta_min 1.85
_cell_volume 1439.67(14)
_computing_cell_refinement 'SAINT (Bruker, 1999)'
_computing_data_collection 'SMART (Bruker, 1997)'
_computing_data_reduction SAINT
_computing_molecular_graphics 'SHELXTL-PLUS (Sheldrick, 1990)'
_computing_publication_material SHELXL-97
_computing_structure_refinement 'SHELXL-97 (Sheldrick, 1997)'
_computing_structure_solution 'SHELXS-97 (Sheldrick, 1997)'
_diffrn_ambient_temperature 293(2)
_diffrn_measured_fraction_theta_full 0.988
_diffrn_measured_fraction_theta_max 0.986
_diffrn_measurement_device_type 'Bruker APEX CCD area-detector'
_diffrn_measurement_method '\w scans'
_diffrn_radiation_monochromator graphite
_diffrn_radiation_source 'fine-focus sealed tube'
_diffrn_radiation_type MoK\a
_diffrn_radiation_wavelength 0.71069
_diffrn_reflns_av_R_equivalents 0.0185
_diffrn_reflns_av_sigmaI/netI 0.0401
_diffrn_reflns_limit_h_max 12
_diffrn_reflns_limit_h_min -13
_diffrn_reflns_limit_k_max 14
_diffrn_reflns_limit_k_min -13
_diffrn_reflns_limit_l_max 14
_diffrn_reflns_limit_l_min -11
_diffrn_reflns_number 7426
_diffrn_reflns_theta_full 25.00
_diffrn_reflns_theta_max 25.07
_diffrn_reflns_theta_min 1.85
_diffrn_standards_number 0
_exptl_absorpt_coefficient_mu 3.992
_exptl_absorpt_correction_T_max 0.369
_exptl_absorpt_correction_T_min 0.247
_exptl_absorpt_correction_type multi-scan
_exptl_absorpt_process_details 'SADABS (Sheldrick, 1996)'
_exptl_crystal_colour Colorless
_exptl_crystal_density_diffrn 3.303
_exptl_crystal_density_method 'not measured'
_exptl_crystal_description Block
_exptl_crystal_F_000 1342
_exptl_crystal_size_max 0.40
_exptl_crystal_size_mid 0.30
_exptl_crystal_size_min 0.25
_refine_diff_density_max 1.224
_refine_diff_density_min -1.019
_refine_diff_density_rms 0.174
_refine_ls_extinction_method none
_refine_ls_goodness_of_fit_ref 1.040
_refine_ls_hydrogen_treatment constr
_refine_ls_matrix_type full
_refine_ls_number_parameters 475
_refine_ls_number_reflns 5049
_refine_ls_number_restraints 0
_refine_ls_restrained_S_all 1.040
_refine_ls_R_factor_all 0.0483
_refine_ls_R_factor_gt 0.0393
_refine_ls_shift/su_max 0.001
_refine_ls_shift/su_mean 0.000
_refine_ls_structure_factor_coef Fsqd
_refine_ls_weighting_details 'calc w=1/[\s^2^(Fo^2^)+(0.0297P)^2^+12.7136P] where P=(Fo^2^+2Fc^2^)/3'
_refine_ls_weighting_scheme calc
_refine_ls_wR_factor_gt 0.0851
_refine_ls_wR_factor_ref 0.0904
_reflns_number_gt 4263
_reflns_number_total 5049
_reflns_threshold_expression >2sigma(I)
_cod_data_source_file b802626b.txt
_cod_data_source_block ag
_cod_database_code 7004093

loop_
_symmetry_equiv_pos_as_xyz
'x, y, z'
'-x, -y, -z'

loop_
_atom_site_label
_atom_site_type_symbol
_atom_site_fract_x
_atom_site_fract_y
_atom_site_fract_z
_atom_site_U_iso_or_equiv
_atom_site_adp_type
_atom_site_occupancy
_atom_site_symmetry_multiplicity
_atom_site_calc_flag
_atom_site_refinement_flags
_atom_site_disorder_assembly
_atom_site_disorder_group
Mo1 Mo 0.75697(7) 0.63574(6) 0.46153(6) 0.02502(17) Uani 1 1 d . . .
Mo2 Mo 0.55408(6) 0.76306(6) 0.21952(6) 0.02219(16) Uani 1 1 d . . .
Mo3 Mo 0.72012(7) 0.35070(7) 0.72793(6) 0.03087(18) Uani 1 1 d . . .
Mo4 Mo 0.57215(6) 0.45822(7) 0.23274(6) 0.02767(17) Uani 1 1 d . . .
Mo5 Mo 0.55151(6) 0.19150(6) 0.51835(6) 0.02221(16) Uani 1 1 d . . .
Mo6 Mo 0.80436(7) 0.34365(7) 0.44343(6) 0.03045(19) Uani 1 1 d . . .
Ag1 Ag 0.47186(6) 0.68731(7) -0.03403(6) 0.03955(19) Uani 1 1 d . . .
Ag2 Ag 0.17875(7) 1.09059(7) -0.49486(6) 0.0433(2) Uani 1 1 d . . .
Si1 Si 0.5000 0.5000 0.5000 0.0105(5) Uani 1 2 d S . .
F1 F -0.1576(5) 0.8976(5) 0.0004(4) 0.0438(13) Uani 1 1 d . . .
F2 F 0.0466(6) 0.4660(5) 0.2053(5) 0.0622(17) Uani 1 1 d . . .
C1 C 0.3385(7) 0.9345(7) -0.2563(7) 0.0282(18) Uani 1 1 d . . .
H1 H 0.4129 0.9289 -0.3014 0.034 Uiso 1 1 calc R . .
C2 C 0.2121(7) 0.9064(8) -0.1078(7) 0.0288(18) Uani 1 1 d . . .
H2 H 0.1763 0.8788 -0.0296 0.035 Uiso 1 1 calc R . .
C3 C 0.0173(7) 1.0310(7) -0.2219(7) 0.0238(17) Uani 1 1 d . . .
H3A H 0.0001 1.1112 -0.2955 0.029 Uiso 1 1 calc R . .
H3B H -0.0226 1.0469 -0.1539 0.029 Uiso 1 1 calc R . .
C4 C -0.0348(7) 0.9292(7) -0.2287(6) 0.0206(16) Uani 1 1 d . . .
C5 C -0.0135(7) 0.8033(7) -0.1115(7) 0.0214(16) Uani 1 1 d . . .
C6 C -0.0755(7) 0.7907(7) -0.0023(7) 0.0266(17) Uani 1 1 d . . .
C7 C -0.0592(8) 0.6802(8) 0.1055(7) 0.0316(19) Uani 1 1 d . . .
H7 H -0.1041 0.6760 0.1765 0.038 Uiso 1 1 calc R . .
C8 C 0.0748(7) 0.6953(7) -0.1078(7) 0.0289(18) Uani 1 1 d . . .
H8 H 0.1198 0.6987 -0.1785 0.035 Uiso 1 1 calc R . .
C9 C 0.0277(8) 0.5763(8) 0.1018(8) 0.039(2) Uani 1 1 d . . .
C10 C 0.0972(8) 0.5813(8) 0.0005(8) 0.038(2) Uani 1 1 d . . .
H10 H 0.1585 0.5104 0.0029 0.046 Uiso 1 1 calc R . .
C11 C -0.1740(7) 0.9872(7) -0.2561(7) 0.0274(18) Uani 1 1 d . . .
H11A H -0.2125 1.0290 -0.2051 0.033 Uiso 1 1 calc R . .
H11B H -0.1814 1.0522 -0.3399 0.033 Uiso 1 1 calc R . .
C12 C -0.2925(7) 0.7460(8) -0.2527(7) 0.0286(18) Uani 1 1 d . . .
H12 H -0.2991 0.6894 -0.2809 0.034 Uiso 1 1 calc R . .
C13 C -0.3189(7) 0.8414(8) -0.1450(7) 0.0305(19) Uani 1 1 d . . .
H13 H -0.3458 0.8670 -0.0839 0.037 Uiso 1 1 calc R . .
N1 N 0.3312(6) 0.8722(6) -0.1345(6) 0.0284(15) Uani 1 1 d . . .
N2 N 0.2326(6) 1.0037(6) -0.3059(5) 0.0240(14) Uani 1 1 d . . .
N3 N 0.1506(5) 0.9851(6) -0.2074(5) 0.0202(13) Uani 1 1 d . . .
N4 N -0.2399(5) 0.8909(6) -0.2356(5) 0.0220(14) Uani 1 1 d . . .
N5 N -0.2213(6) 0.8294(6) -0.3071(5) 0.0256(14) Uani 1 1 d . . .
N6 N -0.3544(6) 0.7507(7) -0.1529(6) 0.0314(16) Uani 1 1 d . . .
O1 O 0.8313(10) 0.4971(6) 0.4140(5) 0.081(3) Uani 1 1 d . . .
O2 O 0.9445(5) 0.2591(5) 0.4256(5) 0.0300(13) Uani 1 1 d . . .
O3 O 0.7103(6) 0.2110(8) 0.5009(5) 0.066(3) Uani 1 1 d . . .
O4 O 0.5782(6) 0.0487(6) 0.5233(6) 0.0477(18) Uani 1 1 d . . .
O5 O 0.4700(5) 0.8471(7) 0.3225(6) 0.0491(19) Uani 1 1 d . . .
O6 O 0.5440(6) 0.3030(7) 0.3398(5) 0.058(2) Uani 1 1 d . . .
O7 O 0.7343(5) 0.4075(6) 0.2956(5) 0.0495(19) Uani 1 1 d . . .
O8 O 0.6052(6) 0.4448(6) 0.1044(5) 0.0427(16) Uani 1 1 d . . .
O9 O 0.5988(6) 0.6330(7) 0.1748(9) 0.070(3) Uani 1 1 d . . .
O10 O 0.5964(6) 0.4603(7) 0.7863(9) 0.072(3) Uani 1 1 d . . .
O11 O 0.8241(5) 0.2835(5) 0.8320(5) 0.0324(13) Uani 1 1 d . . .
O12 O 0.8019(10) 0.2941(6) 0.6153(6) 0.082(3) Uani 1 1 d . . .
O13 O 0.3792(5) 0.7625(7) 0.2102(9) 0.067(3) Uani 1 1 d . . .
O14 O 0.5726(6) 0.8891(6) 0.0914(5) 0.0497(19) Uani 1 1 d . . .
O15 O 0.6955(5) 0.7217(7) 0.2961(5) 0.0452(17) Uani 1 1 d . . .
O16 O 0.6295(5) 0.7516(7) 0.4932(5) 0.0393(16) Uani 1 1 d . . .
O17 O 0.8774(5) 0.6988(6) 0.4365(6) 0.0371(14) Uani 1 1 d . . .
O18 O 0.7693(10) 0.5143(6) 0.6184(6) 0.087(3) Uani 1 1 d . . .
O19 O 0.5691(8) 0.4079(8) 0.4487(8) 0.0135(19) Uani 0.50 1 d P . .
O19' O 0.4902(8) 0.5663(9) 0.3607(8) 0.016(2) Uani 0.50 1 d P . .
O20 O 0.6434(8) 0.4735(8) 0.5202(8) 0.0114(19) Uani 0.50 1 d P . .
O20' O 0.5403(8) 0.6216(8) 0.4436(8) 0.015(2) Uani 0.50 1 d P . .
O21 O 0.0305(5) 0.9141(5) -0.3294(5) 0.0302(13) Uani 1 1 d . . .
H21 H 0.0071 0.8609 -0.3384 0.045 Uiso 1 1 calc R . .

loop_
_atom_site_aniso_label
_atom_site_aniso_U_11
_atom_site_aniso_U_22
_atom_site_aniso_U_33
_atom_site_aniso_U_23
_atom_site_aniso_U_13
_atom_site_aniso_U_12
Mo1 0.0332(4) 0.0228(4) 0.0232(3) -0.0114(3) 0.0026(3) -0.0129(3)
Mo2 0.0226(3) 0.0172(3) 0.0212(3) -0.0040(3) -0.0020(3) -0.0042(3)
Mo3 0.0394(4) 0.0244(4) 0.0288(4) -0.0132(3) -0.0206(3) 0.0063(3)
Mo4 0.0271(4) 0.0352(4) 0.0226(4) -0.0175(3) -0.0024(3) -0.0010(3)
Mo5 0.0216(3) 0.0182(3) 0.0266(4) -0.0103(3) -0.0017(3) -0.0035(3)
Mo6 0.0301(4) 0.0235(4) 0.0242(4) -0.0086(3) 0.0043(3) 0.0067(3)
Ag1 0.0336(4) 0.0364(4) 0.0339(4) -0.0013(3) -0.0082(3) -0.0090(3)
Ag2 0.0514(4) 0.0529(5) 0.0167(3) -0.0090(3) -0.0023(3) -0.0103(4)
Si1 0.0130(13) 0.0086(12) 0.0085(12) -0.0039(10) -0.0018(10) 0.0009(10)
F1 0.046(3) 0.042(3) 0.035(3) -0.022(2) 0.007(2) 0.006(2)
F2 0.071(4) 0.038(3) 0.041(3) 0.013(3) -0.010(3) -0.010(3)
C1 0.030(4) 0.023(4) 0.020(4) -0.003(3) -0.001(3) -0.002(3)
C2 0.030(5) 0.032(5) 0.021(4) -0.008(4) 0.001(3) -0.011(4)
C3 0.023(4) 0.021(4) 0.023(4) -0.006(3) 0.000(3) -0.005(3)
C4 0.020(4) 0.023(4) 0.017(4) -0.009(3) -0.002(3) -0.001(3)
C5 0.018(4) 0.022(4) 0.024(4) -0.008(3) -0.004(3) -0.006(3)
C6 0.022(4) 0.024(4) 0.030(4) -0.013(4) -0.001(3) 0.001(3)
C7 0.030(4) 0.038(5) 0.022(4) -0.010(4) 0.003(3) -0.009(4)
C8 0.030(4) 0.024(4) 0.028(4) -0.011(4) 0.000(3) 0.000(3)
C9 0.036(5) 0.032(5) 0.032(5) 0.003(4) -0.010(4) -0.011(4)
C10 0.028(5) 0.023(4) 0.046(5) -0.010(4) 0.006(4) 0.004(4)
C11 0.029(4) 0.016(4) 0.025(4) -0.001(3) -0.010(3) 0.001(3)
C12 0.033(5) 0.029(4) 0.020(4) -0.010(3) -0.007(3) -0.001(4)
C13 0.022(4) 0.045(5) 0.028(4) -0.022(4) 0.004(3) -0.005(4)
N1 0.031(4) 0.029(4) 0.022(3) -0.007(3) -0.004(3) -0.008(3)
N2 0.029(4) 0.021(3) 0.019(3) -0.007(3) 0.003(3) -0.007(3)
N3 0.022(3) 0.019(3) 0.017(3) -0.008(3) 0.005(3) -0.004(3)
N4 0.020(3) 0.022(3) 0.018(3) -0.006(3) -0.001(3) 0.000(3)
N5 0.034(4) 0.023(3) 0.017(3) -0.007(3) -0.001(3) -0.006(3)
N6 0.035(4) 0.038(4) 0.026(4) -0.014(3) 0.004(3) -0.018(3)
O1 0.199(10) 0.019(3) 0.017(3) -0.011(3) 0.001(4) -0.013(5)
O2 0.017(3) 0.026(3) 0.040(3) -0.012(3) 0.000(2) 0.001(2)
O3 0.033(4) 0.097(6) 0.024(3) 0.028(3) -0.016(3) -0.040(4)
O4 0.067(4) 0.026(3) 0.056(4) -0.025(3) -0.034(4) 0.013(3)
O5 0.017(3) 0.100(6) 0.044(4) -0.055(4) -0.002(3) 0.009(3)
O6 0.032(4) 0.073(5) 0.028(3) 0.022(3) -0.015(3) -0.028(3)
O7 0.028(3) 0.056(4) 0.031(3) 0.017(3) -0.014(3) -0.020(3)
O8 0.062(4) 0.055(4) 0.029(3) -0.028(3) 0.018(3) -0.035(3)
O9 0.023(3) 0.059(5) 0.171(9) -0.089(6) -0.024(4) 0.007(3)
O10 0.018(3) 0.066(5) 0.175(9) -0.093(6) -0.009(4) 0.001(3)
O11 0.030(3) 0.034(3) 0.028(3) -0.006(3) -0.014(2) -0.008(3)
O12 0.201(10) 0.018(3) 0.019(3) -0.009(3) 0.014(5) -0.022(5)
O13 0.016(3) 0.058(5) 0.163(8) -0.084(5) -0.012(4) 0.005(3)
O14 0.052(4) 0.033(4) 0.023(3) 0.006(3) 0.013(3) 0.009(3)
O15 0.022(3) 0.083(5) 0.037(3) -0.044(4) -0.006(3) 0.012(3)
O16 0.015(3) 0.077(5) 0.030(3) -0.033(3) -0.004(2) 0.001(3)
O17 0.019(3) 0.055(4) 0.051(4) -0.035(3) 0.003(3) -0.012(3)
O18 0.210(10) 0.019(3) 0.018(3) -0.009(3) 0.017(5) -0.017(5)
O19 0.013(5) 0.011(5) 0.017(5) -0.005(4) -0.006(4) -0.001(4)
O19' 0.012(5) 0.014(5) 0.015(5) -0.002(4) -0.004(4) 0.000(4)
O20 0.014(5) 0.007(4) 0.014(5) -0.007(4) -0.002(4) 0.001(4)
O20' 0.015(5) 0.009(5) 0.014(5) -0.002(4) 0.002(4) -0.001(4)
O21 0.039(3) 0.035(3) 0.026(3) -0.019(3) 0.007(2) -0.016(3)

loop_
_atom_type_symbol
_atom_type_description
_atom_type_scat_dispersion_real
_atom_type_scat_dispersion_imag
_atom_type_scat_source
C C 0.0033 0.0016 'International Tables Vol C Tables 4.2.6.8 and 6.1.1.4'
H H 0.0000 0.0000 'International Tables Vol C Tables 4.2.6.8 and 6.1.1.4'
N N 0.0061 0.0033 'International Tables Vol C Tables 4.2.6.8 and 6.1.1.4'
O O 0.0106 0.0060 'International Tables Vol C Tables 4.2.6.8 and 6.1.1.4'
Mo Mo -1.6832 0.6857 'International Tables Vol C Tables 4.2.6.8 and 6.1.1.4'
Ag Ag -0.8971 1.1015 'International Tables Vol C Tables 4.2.6.8 and 6.1.1.4'
Si Si 0.0817 0.0704 'International Tables Vol C Tables 4.2.6.8 and 6.1.1.4'
F F 0.0171 0.0103 'International Tables Vol C Tables 4.2.6.8 and 6.1.1.4'

loop_
_geom_angle_atom_site_label_1
_geom_angle_atom_site_label_2
_geom_angle_atom_site_label_3
_geom_angle
_geom_angle_site_symmetry_1
_geom_angle_site_symmetry_3
_geom_angle_publ_flag
O17 Mo1 O18 103.7(4) . . ?
O17 Mo1 O16 102.5(3) . . ?
O18 Mo1 O16 94.9(3) . . ?
O17 Mo1 O1 100.2(4) . . ?
O18 Mo1 O1 87.9(3) . . ?
O16 Mo1 O1 155.7(4) . . ?
O17 Mo1 O15 100.3(3) . . ?
O18 Mo1 O15 155.0(4) . . ?
O16 Mo1 O15 86.5(2) . . ?
O1 Mo1 O15 81.1(3) . . ?
O17 Mo1 O20 158.5(3) . . ?
O18 Mo1 O20 64.6(4) . . ?
O16 Mo1 O20 96.6(3) . . ?
O1 Mo1 O20 62.9(3) . . ?
O15 Mo1 O20 90.4(3) . . ?
O14 Mo2 O15 102.7(3) . . ?
O14 Mo2 O9 102.4(4) . . ?
O15 Mo2 O9 96.4(3) . . ?
O14 Mo2 O5 100.5(3) . . ?
O15 Mo2 O5 87.4(2) . . ?
O9 Mo2 O5 155.3(4) . . ?
O14 Mo2 O13 100.9(4) . . ?
O15 Mo2 O13 155.0(3) . . ?
O9 Mo2 O13 86.5(3) . . ?
O5 Mo2 O13 80.2(3) . . ?
O14 Mo2 O19' 159.7(4) . . ?
O15 Mo2 O19' 94.4(3) . . ?
O9 Mo2 O19' 64.3(4) . . ?
O5 Mo2 O19' 91.1(3) . . ?
O13 Mo2 O19' 64.5(3) . . ?
O14 Mo2 O20' 159.2(3) . . ?
O15 Mo2 O20' 66.0(3) . . ?
O9 Mo2 O20' 96.3(4) . . ?
O5 Mo2 O20' 62.9(3) . . ?
O13 Mo2 O20' 89.1(3) . . ?
O19' Mo2 O20' 40.4(3) . . ?
O11 Mo3 O13 101.7(3) . 2_666 ?
O11 Mo3 O12 101.3(4) . . ?
O13 Mo3 O12 94.5(4) 2_666 . ?
O11 Mo3 O10 101.3(3) . . ?
O13 Mo3 O10 88.3(3) 2_666 . ?
O12 Mo3 O10 156.1(4) . . ?
O11 Mo3 O18 101.4(4) . . ?
O13 Mo3 O18 156.4(4) 2_666 . ?
O12 Mo3 O18 85.9(3) . . ?
O10 Mo3 O18 82.3(3) . . ?
O11 Mo3 O20 156.0(3) . . ?
O13 Mo3 O20 98.0(3) 2_666 . ?
O12 Mo3 O20 63.3(3) . . ?
O10 Mo3 O20 92.8(3) . . ?
O18 Mo3 O20 61.2(3) . . ?
O11 Mo3 O19' 158.6(3) . 2_666 ?
O13 Mo3 O19' 64.4(3) 2_666 2_666 ?
O12 Mo3 O19' 96.1(4) . 2_666 ?
O10 Mo3 O19' 63.8(3) . 2_666 ?
O18 Mo3 O19' 92.1(4) . 2_666 ?
O20 Mo3 O19' 45.2(3) . 2_666 ?
O8 Mo4 O6 102.6(3) . . ?
O8 Mo4 O10 99.6(4) . 2_666 ?
O6 Mo4 O10 94.3(3) . 2_666 ?
O8 Mo4 O7 102.2(3) . . ?
O6 Mo4 O7 89.7(3) . . ?
O10 Mo4 O7 156.3(3) 2_666 . ?
O8 Mo4 O9 99.4(3) . . ?
O6 Mo4 O9 157.8(4) . . ?
O10 Mo4 O9 85.3(3) 2_666 . ?
O7 Mo4 O9 82.3(3) . . ?
O8 Mo4 O19' 156.7(3) . . ?
O6 Mo4 O19' 97.2(3) . . ?
O10 Mo4 O19' 66.4(3) 2_666 . ?
O7 Mo4 O19' 90.0(3) . . ?
O9 Mo4 O19' 62.3(3) . . ?
O8 Mo4 O19 161.3(3) . . ?
O6 Mo4 O19 64.6(3) . . ?
O10 Mo4 O19 95.1(4) 2_666 . ?
O7 Mo4 O19 65.7(3) . . ?
O9 Mo4 O19 93.3(3) . . ?
O19' Mo4 O19 41.8(3) . . ?
O4 Mo5 O5 101.7(3) . 2_666 ?
O4 Mo5 O3 100.3(4) . . ?
O5 Mo5 O3 95.9(3) 2_666 . ?
O4 Mo5 O16 101.8(3) . 2_666 ?
O5 Mo5 O16 88.4(2) 2_666 2_666 ?
O3 Mo5 O16 156.1(3) . 2_666 ?
O4 Mo5 O6 100.5(3) . . ?
O5 Mo5 O6 157.0(3) 2_666 . ?
O3 Mo5 O6 85.9(2) . . ?
O16 Mo5 O6 81.2(2) 2_666 . ?
O4 Mo5 O19 158.3(3) . . ?
O5 Mo5 O19 96.0(3) 2_666 . ?
O3 Mo5 O19 65.1(3) . . ?
O16 Mo5 O19 91.1(3) 2_666 . ?
O6 Mo5 O19 64.0(3) . . ?
O4 Mo5 O20' 162.0(3) . 2_666 ?
O5 Mo5 O20' 66.3(3) 2_666 2_666 ?
O3 Mo5 O20' 94.4(4) . 2_666 ?
O16 Mo5 O20' 65.8(3) 2_666 2_666 ?
O6 Mo5 O20' 90.8(3) . 2_666 ?
O19 Mo5 O20' 39.5(3) . 2_666 ?
O2 Mo6 O1 104.2(4) . . ?
O2 Mo6 O7 103.1(3) . . ?
O1 Mo6 O7 94.5(3) . . ?
O2 Mo6 O12 100.1(3) . . ?
O1 Mo6 O12 88.0(3) . . ?
O7 Mo6 O12 155.2(4) . . ?
O2 Mo6 O3 99.3(3) . . ?
O1 Mo6 O3 155.8(4) . . ?
O7 Mo6 O3 85.5(3) . . ?
O12 Mo6 O3 82.3(3) . . ?
O2 Mo6 O20 158.5(3) . . ?
O1 Mo6 O20 63.8(4) . . ?
O7 Mo6 O20 95.9(3) . . ?
O12 Mo6 O20 63.2(3) . . ?
O3 Mo6 O20 92.0(3) . . ?
N1 Ag1 N6 97.1(2) . 1_655 ?
N1 Ag1 O8 95.0(2) . 2_665 ?
N6 Ag1 O8 109.1(2) 1_655 2_665 ?
N2 Ag2 N5 152.4(2) . 2_574 ?
O20' Si1 O20' 180.0(4) 2_666 . ?
O20' Si1 O19 66.7(5) 2_666 . ?
O20' Si1 O19 113.3(5) . . ?
O20' Si1 O19 113.3(5) 2_666 2_666 ?
O20' Si1 O19 66.7(5) . 2_666 ?
O19 Si1 O19 180.000(2) . 2_666 ?
O20' Si1 O19' 111.2(5) 2_666 . ?
O20' Si1 O19' 68.8(5) . . ?
O19 Si1 O19' 69.9(5) . . ?
O19 Si1 O19' 110.1(5) 2_666 . ?
O20' Si1 O19' 68.8(5) 2_666 2_666 ?
O20' Si1 O19' 111.2(5) . 2_666 ?
O19 Si1 O19' 110.1(5) . 2_666 ?
O19 Si1 O19' 69.9(5) 2_666 2_666 ?
O19' Si1 O19' 180.000(1) . 2_666 ?
O20' Si1 O20 69.8(5) 2_666 2_666 ?
O20' Si1 O20 110.2(5) . 2_666 ?
O19 Si1 O20 106.8(4) . 2_666 ?
O19 Si1 O20 73.2(4) 2_666 2_666 ?
O19' Si1 O20 75.2(4) . 2_666 ?
O19' Si1 O20 104.8(4) 2_666 2_666 ?
O20' Si1 O20 110.2(5) 2_666 . ?
O20' Si1 O20 69.8(5) . . ?
O19 Si1 O20 73.2(4) . . ?
O19 Si1 O20 106.8(4) 2_666 . ?
O19' Si1 O20 104.8(4) . . ?
O19' Si1 O20 75.2(4) 2_666 . ?
O20 Si1 O20 180.0(7) 2_666 . ?
N2 C1 N1 114.4(7) . . ?
N2 C1 H1 122.8 . . ?
N1 C1 H1 122.8 . . ?
N1 C2 N3 110.7(7) . . ?
N1 C2 H2 124.6 . . ?
N3 C2 H2 124.6 . . ?
N3 C3 C4 109.6(6) . . ?
N3 C3 H3A 109.8 . . ?
C4 C3 H3A 109.8 . . ?
N3 C3 H3B 109.8 . . ?
C4 C3 H3B 109.8 . . ?
H3A C3 H3B 108.2 . . ?
O21 C4 C5 112.0(6) . . ?
O21 C4 C3 104.3(6) . . ?
C5 C4 C3 110.9(6) . . ?
O21 C4 C11 109.1(6) . . ?
C5 C4 C11 112.5(6) . . ?
C3 C4 C11 107.8(6) . . ?
C6 C5 C8 115.8(7) . . ?
C6 C5 C4 122.9(7) . . ?
C8 C5 C4 121.2(7) . . ?
C7 C6 F1 116.8(7) . . ?
C7 C6 C5 125.2(7) . . ?
F1 C6 C5 117.9(7) . . ?
C6 C7 C9 115.8(7) . . ?
C6 C7 H7 122.1 . . ?
C9 C7 H7 122.1 . . ?
C5 C8 C10 121.1(7) . . ?
C5 C8 H8 119.4 . . ?
C10 C8 H8 119.4 . . ?
F2 C9 C10 119.0(8) . . ?
F2 C9 C7 117.8(8) . . ?
C10 C9 C7 123.2(8) . . ?
C9 C10 C8 118.8(8) . . ?
C9 C10 H10 120.6 . . ?
C8 C10 H10 120.6 . . ?
N4 C11 C4 112.6(6) . . ?
N4 C11 H11A 109.1 . . ?
C4 C11 H11A 109.1 . . ?
N4 C11 H11B 109.1 . . ?
C4 C11 H11B 109.1 . . ?
H11A C11 H11B 107.8 . . ?
N5 C12 N6 113.4(7) . . ?
N5 C12 H12 123.3 . . ?
N6 C12 H12 123.3 . . ?
N6 C13 N4 110.7(7) . . ?
N6 C13 H13 124.6 . . ?
N4 C13 H13 124.6 . . ?
C2 N1 C1 103.3(7) . . ?
C2 N1 Ag1 129.5(5) . . ?
C1 N1 Ag1 120.2(5) . . ?
C1 N2 N3 102.9(6) . . ?
C1 N2 Ag2 130.8(5) . . ?
N3 N2 Ag2 124.8(5) . . ?
C2 N3 N2 108.7(6) . . ?
C2 N3 C3 129.2(6) . . ?
N2 N3 C3 121.2(6) . . ?
C13 N4 N5 108.5(6) . . ?
C13 N4 C11 128.0(7) . . ?
N5 N4 C11 123.4(6) . . ?
C12 N5 N4 103.4(6) . . ?
C12 N5 Ag2 121.2(5) . 2_574 ?
N4 N5 Ag2 127.7(5) . 2_574 ?
C13 N6 C12 104.0(7) . . ?
C13 N6 Ag1 116.2(5) . 1_455 ?
C12 N6 Ag1 137.4(6) . 1_455 ?
Mo6 O1 Mo1 138.4(5) . . ?
Mo5 O3 Mo6 141.4(5) . . ?
Mo5 O5 Mo2 138.7(4) 2_666 . ?
Mo4 O6 Mo5 137.4(4) . . ?
Mo6 O7 Mo4 138.7(4) . . ?
Mo4 O8 Ag1 129.7(3) . 2_665 ?
Mo2 O9 Mo4 138.7(5) . . ?
Mo4 O10 Mo3 137.8(4) 2_666 . ?
Mo3 O12 Mo6 140.1(5) . . ?
Mo3 O13 Mo2 138.5(4) 2_666 . ?
Mo2 O15 Mo1 140.1(4) . . ?
Mo1 O16 Mo5 137.9(3) . 2_666 ?
Mo1 O18 Mo3 139.9(5) . . ?
Si1 O19 O20' 55.4(4) . 2_666 ?
Si1 O19 O19' 56.0(4) . . ?
O20' O19 O19' 94.4(6) 2_666 . ?
Si1 O19 Mo5 127.0(5) . . ?
O20' O19 Mo5 71.7(4) 2_666 . ?
O19' O19 Mo5 139.9(6) . . ?
Si1 O19 Mo4 123.9(5) . . ?
O20' O19 Mo4 131.9(6) 2_666 . ?
O19' O19 Mo4 68.0(4) . . ?
Mo5 O19 Mo4 93.2(3) . . ?
Si1 O19' O20' 53.4(4) . . ?
Si1 O19' O19 54.1(4) . . ?
O20' O19' O19 92.1(6) . . ?
Si1 O19' Mo2 125.9(5) . . ?
O20' O19' Mo2 72.5(4) . . ?
O19 O19' Mo2 134.5(5) . . ?
Si1 O19' Mo4 124.2(5) . . ?
O20' O19' Mo4 140.3(6) . . ?
O19 O19' Mo4 70.2(4) . . ?
Mo2 O19' Mo4 94.5(3) . . ?
Si1 O19' Mo3 119.5(5) . 2_666 ?
O20' O19' Mo3 125.2(5) . 2_666 ?
O19 O19' Mo3 129.7(6) . 2_666 ?
Mo2 O19' Mo3 92.0(3) . 2_666 ?
Mo4 O19' Mo3 91.8(3) . 2_666 ?
Si1 O20 O20' 51.8(4) . . ?
Si1 O20 Mo1 125.3(4) . . ?
O20' O20 Mo1 73.6(4) . . ?
Si1 O20 Mo6 122.4(4) . . ?
O20' O20 Mo6 130.8(5) . . ?
Mo1 O20 Mo6 94.2(3) . . ?
Si1 O20 Mo3 119.8(4) . . ?
O20' O20 Mo3 134.3(5) . . ?
Mo1 O20 Mo3 94.0(3) . . ?
Mo6 O20 Mo3 93.2(3) . . ?
Si1 O20' O19 57.9(4) . 2_666 ?
Si1 O20' O19' 57.8(4) . . ?
O19 O20' O19' 97.1(6) 2_666 . ?
Si1 O20' O20 58.4(4) . . ?
O19 O20' O20 94.5(6) 2_666 . ?
O19' O20' O20 91.9(6) . . ?
Si1 O20' Mo5 126.5(5) . 2_666 ?
O19 O20' Mo5 68.8(4) 2_666 2_666 ?
O19' O20' Mo5 130.8(5) . 2_666 ?
O20 O20' Mo5 134.5(6) . 2_666 ?
Si1 O20' Mo2 124.8(5) . . ?
O19 O20' Mo2 137.0(6) 2_666 . ?
O19' O20' Mo2 67.1(4) . . ?
O20 O20' Mo2 124.4(5) . . ?
Mo5 O20' Mo2 91.1(3) 2_666 . ?
C4 O21 H21 109.5 . . ?

loop_
_geom_bond_atom_site_label_1
_geom_bond_atom_site_label_2
_geom_bond_distance
_geom_bond_site_symmetry_2
_geom_bond_publ_flag
Mo1 O17 1.648(5) . ?
Mo1 O18 1.815(6) . ?
Mo1 O16 1.840(6) . ?
Mo1 O1 1.965(6) . ?
Mo1 O15 1.975(6) . ?
Mo1 O20 2.398(9) . ?
Mo2 O14 1.643(6) . ?
Mo2 O15 1.819(6) . ?
Mo2 O9 1.828(6) . ?
Mo2 O5 1.969(6) . ?
Mo2 O13 1.988(6) . ?
Mo2 O19' 2.423(9) . ?
Mo2 O20' 2.509(9) . ?
Mo3 O11 1.646(5) . ?
Mo3 O13 1.812(7) 2_666 ?
Mo3 O12 1.850(7) . ?
Mo3 O10 1.940(7) . ?
Mo3 O18 1.975(7) . ?
Mo3 O20 2.472(9) . ?
Mo3 O19' 2.515(9) 2_666 ?
Mo4 O8 1.660(5) . ?
Mo4 O6 1.801(6) . ?
Mo4 O10 1.870(6) 2_666 ?
Mo4 O7 1.927(6) . ?
Mo4 O9 1.983(7) . ?
Mo4 O19' 2.436(9) . ?
Mo4 O19 2.472(9) . ?
Mo5 O4 1.644(6) . ?
Mo5 O5 1.808(6) 2_666 ?
Mo5 O3 1.826(6) . ?
Mo5 O16 1.961(5) 2_666 ?
Mo5 O6 1.995(6) . ?
Mo5 O19 2.398(9) . ?
Mo5 O20' 2.442(9) 2_666 ?
Mo6 O2 1.664(5) . ?
Mo6 O1 1.820(7) . ?
Mo6 O7 1.857(6) . ?
Mo6 O12 1.940(6) . ?
Mo6 O3 1.953(7) . ?
Mo6 O20 2.431(8) . ?
Ag1 N1 2.265(7) . ?
Ag1 N6 2.319(7) 1_655 ?
Ag1 O8 2.540(6) 2_665 ?
Ag2 N2 2.202(6) . ?
Ag2 N5 2.215(6) 2_574 ?
Si1 O20' 1.468(9) 2_666 ?
Si1 O20' 1.468(9) . ?
Si1 O19 1.510(9) . ?
Si1 O19 1.510(9) 2_666 ?
Si1 O19' 1.546(9) . ?
Si1 O19' 1.546(9) 2_666 ?
Si1 O20 1.591(9) 2_666 ?
Si1 O20 1.591(9) . ?
F1 C6 1.375(9) . ?
F2 C9 1.346(9) . ?
C1 N2 1.306(10) . ?
C1 N1 1.344(10) . ?
C1 H1 0.9300 . ?
C2 N1 1.319(10) . ?
C2 N3 1.320(10) . ?
C2 H2 0.9300 . ?
C3 N3 1.453(9) . ?
C3 C4 1.546(10) . ?
C3 H3A 0.9700 . ?
C3 H3B 0.9700 . ?
C4 O21 1.410(8) . ?
C4 C5 1.530(10) . ?
C4 C11 1.547(10) . ?
C5 C6 1.385(11) . ?
C5 C8 1.389(10) . ?
C6 C7 1.374(11) . ?
C7 C9 1.375(12) . ?
C7 H7 0.9300 . ?
C8 C10 1.402(11) . ?
C8 H8 0.9300 . ?
C9 C10 1.356(12) . ?
C10 H10 0.9300 . ?
C11 N4 1.453(10) . ?
C11 H11A 0.9700 . ?
C11 H11B 0.9700 . ?
C12 N5 1.319(10) . ?
C12 N6 1.340(10) . ?
C12 H12 0.9300 . ?
C13 N6 1.318(11) . ?
C13 N4 1.321(10) . ?
C13 H13 0.9300 . ?
N2 N3 1.374(8) . ?
N4 N5 1.371(9) . ?
N5 Ag2 2.215(6) 2_574 ?
N6 Ag1 2.319(6) 1_455 ?
O5 Mo5 1.808(6) 2_666 ?
O8 Ag1 2.540(6) 2_665 ?
O10 Mo4 1.870(6) 2_666 ?
O13 Mo3 1.812(7) 2_666 ?
O16 Mo5 1.961(5) 2_666 ?
O19 O20' 1.637(12) 2_666 ?
O19 O19' 1.751(12) . ?
O19' O20' 1.705(13) . ?
O19' Mo3 2.515(9) 2_666 ?
O20 O20' 1.753(12) . ?
O20' O19 1.637(12) 2_666 ?
O20' Mo5 2.442(9) 2_666 ?
O21 H21 0.8200 . ?

loop_
_geom_torsion_atom_site_label_1
_geom_torsion_atom_site_label_2
_geom_torsion_atom_site_label_3
_geom_torsion_atom_site_label_4
_geom_torsion
_geom_torsion_site_symmetry_1
_geom_torsion_site_symmetry_2
_geom_torsion_site_symmetry_3
_geom_torsion_site_symmetry_4
_geom_torsion_publ_flag
N3 C3 C4 O21 -59.0(7) . . . . ?
N3 C3 C4 C5 61.7(7) . . . . ?
N3 C3 C4 C11 -174.8(6) . . . . ?
O21 C4 C5 C6 -174.5(7) . . . . ?
C3 C4 C5 C6 69.5(9) . . . . ?
C11 C4 C5 C6 -51.2(10) . . . . ?
O21 C4 C5 C8 8.6(10) . . . . ?
C3 C4 C5 C8 -107.3(8) . . . . ?
C11 C4 C5 C8 131.9(7) . . . . ?
C8 C5 C6 C7 -2.5(12) . . . . ?
C4 C5 C6 C7 -179.5(8) . . . . ?
C8 C5 C6 F1 175.6(7) . . . . ?
C4 C5 C6 F1 -1.5(11) . . . . ?
F1 C6 C7 C9 -177.0(7) . . . . ?
C5 C6 C7 C9 1.1(13) . . . . ?
C6 C5 C8 C10 0.7(12) . . . . ?
C4 C5 C8 C10 177.8(8) . . . . ?
C6 C7 C9 F2 -179.8(8) . . . . ?
C6 C7 C9 C10 2.2(14) . . . . ?
F2 C9 C10 C8 178.2(8) . . . . ?
C7 C9 C10 C8 -3.9(15) . . . . ?
C5 C8 C10 C9 2.3(13) . . . . ?
O21 C4 C11 N4 81.5(8) . . . . ?
C5 C4 C11 N4 -43.4(9) . . . . ?
C3 C4 C11 N4 -165.9(6) . . . . ?
N3 C2 N1 C1 -0.2(9) . . . . ?
N3 C2 N1 Ag1 -150.0(5) . . . . ?
N2 C1 N1 C2 -0.4(10) . . . . ?
N2 C1 N1 Ag1 152.9(6) . . . . ?
N6 Ag1 N1 C2 -173.7(7) 1_655 . . . ?
O8 Ag1 N1 C2 76.3(7) 2_665 . . . ?
N6 Ag1 N1 C1 40.8(6) 1_655 . . . ?
O8 Ag1 N1 C1 -69.2(6) 2_665 . . . ?
N1 C1 N2 N3 0.7(9) . . . . ?
N1 C1 N2 Ag2 -165.0(5) . . . . ?
N5 Ag2 N2 C1 -25.8(10) 2_574 . . . ?
N5 Ag2 N2 N3 171.2(5) 2_574 . . . ?
N1 C2 N3 N2 0.6(9) . . . . ?
N1 C2 N3 C3 170.0(7) . . . . ?
C1 N2 N3 C2 -0.8(8) . . . . ?
Ag2 N2 N3 C2 166.1(5) . . . . ?
C1 N2 N3 C3 -171.2(7) . . . . ?
Ag2 N2 N3 C3 -4.3(9) . . . . ?
C4 C3 N3 C2 -82.4(9) . . . . ?
C4 C3 N3 N2 85.9(8) . . . . ?
N6 C13 N4 N5 -0.4(9) . . . . ?
N6 C13 N4 C11 -176.2(7) . . . . ?
C4 C11 N4 C13 105.7(9) . . . . ?
C4 C11 N4 N5 -69.4(9) . . . . ?
N6 C12 N5 N4 0.1(8) . . . . ?
N6 C12 N5 Ag2 -151.4(5) . . . 2_574 ?
C13 N4 N5 C12 0.2(8) . . . . ?
C11 N4 N5 C12 176.2(6) . . . . ?
C13 N4 N5 Ag2 149.1(5) . . . 2_574 ?
C11 N4 N5 Ag2 -34.9(9) . . . 2_574 ?
N4 C13 N6 C12 0.5(9) . . . . ?
N4 C13 N6 Ag1 -165.0(5) . . . 1_455 ?
N5 C12 N6 C13 -0.4(9) . . . . ?
N5 C12 N6 Ag1 160.2(6) . . . 1_455 ?
O2 Mo6 O1 Mo1 -152.1(7) . . . . ?
O7 Mo6 O1 Mo1 103.1(7) . . . . ?
O12 Mo6 O1 Mo1 -52.2(7) . . . . ?
O3 Mo6 O1 Mo1 14.0(12) . . . . ?
O20 Mo6 O1 Mo1 8.8(6) . . . . ?
O17 Mo1 O1 Mo6 157.0(7) . . . . ?
O18 Mo1 O1 Mo6 53.4(8) . . . . ?
O16 Mo1 O1 Mo6 -43.9(10) . . . . ?
O15 Mo1 O1 Mo6 -104.1(7) . . . . ?
O20 Mo1 O1 Mo6 -9.0(6) . . . . ?
O4 Mo5 O3 Mo6 157.9(7) . . . . ?
O5 Mo5 O3 Mo6 -99.1(7) 2_666 . . . ?
O16 Mo5 O3 Mo6 0.5(12) 2_666 . . . ?
O6 Mo5 O3 Mo6 57.9(7) . . . . ?
O19 Mo5 O3 Mo6 -5.2(6) . . . . ?
O20' Mo5 O3 Mo6 -32.5(7) 2_666 . . . ?
O2 Mo6 O3 Mo5 -161.4(6) . . . . ?
O1 Mo6 O3 Mo5 32.3(11) . . . . ?
O7 Mo6 O3 Mo5 -58.8(7) . . . . ?
O12 Mo6 O3 Mo5 99.6(7) . . . . ?
O20 Mo6 O3 Mo5 37.0(7) . . . . ?
O14 Mo2 O5 Mo5 -155.8(6) . . . 2_666 ?
O15 Mo2 O5 Mo5 -53.4(6) . . . 2_666 ?
O9 Mo2 O5 Mo5 46.3(9) . . . 2_666 ?
O13 Mo2 O5 Mo5 104.9(6) . . . 2_666 ?
O19' Mo2 O5 Mo5 41.0(6) . . . 2_666 ?
O20' Mo2 O5 Mo5 10.9(5) . . . 2_666 ?
O8 Mo4 O6 Mo5 155.1(5) . . . . ?
O10 Mo4 O6 Mo5 -104.1(6) 2_666 . . . ?
O7 Mo4 O6 Mo5 52.6(6) . . . . ?
O9 Mo4 O6 Mo5 -16.0(11) . . . . ?
O19' Mo4 O6 Mo5 -37.4(6) . . . . ?
O19 Mo4 O6 Mo5 -10.5(5) . . . . ?
O4 Mo5 O6 Mo4 -153.1(6) . . . . ?
O5 Mo5 O6 Mo4 42.2(10) 2_666 . . . ?
O3 Mo5 O6 Mo4 -53.4(6) . . . . ?
O16 Mo5 O6 Mo4 106.4(6) 2_666 . . . ?
O19 Mo5 O6 Mo4 10.9(5) . . . . ?
O20' Mo5 O6 Mo4 41.0(6) 2_666 . . . ?
O2 Mo6 O7 Mo4 151.1(6) . . . . ?
O1 Mo6 O7 Mo4 -103.2(7) . . . . ?
O12 Mo6 O7 Mo4 -8.1(12) . . . . ?
O3 Mo6 O7 Mo4 52.5(6) . . . . ?
O20 Mo6 O7 Mo4 -39.1(6) . . . . ?
O8 Mo4 O7 Mo6 -157.5(6) . . . . ?
O6 Mo4 O7 Mo6 -54.7(6) . . . . ?
O10 Mo4 O7 Mo6 45.4(11) 2_666 . . . ?
O9 Mo4 O7 Mo6 104.5(7) . . . . ?
O19' Mo4 O7 Mo6 42.5(6) . . . . ?
O19 Mo4 O7 Mo6 7.3(5) . . . . ?
O6 Mo4 O8 Ag1 30.7(5) . . . 2_665 ?
O10 Mo4 O8 Ag1 -66.0(5) 2_666 . . 2_665 ?
O7 Mo4 O8 Ag1 123.2(4) . . . 2_665 ?
O9 Mo4 O8 Ag1 -152.7(4) . . . 2_665 ?
O19' Mo4 O8 Ag1 -116.6(7) . . . 2_665 ?
O19 Mo4 O8 Ag1 75.2(10) . . . 2_665 ?
O14 Mo2 O9 Mo4 -158.3(6) . . . . ?
O15 Mo2 O9 Mo4 97.2(6) . . . . ?
O5 Mo2 O9 Mo4 -0.5(11) . . . . ?
O13 Mo2 O9 Mo4 -57.9(6) . . . . ?
O19' Mo2 O9 Mo4 5.3(5) . . . . ?
O20' Mo2 O9 Mo4 30.8(6) . . . . ?
O8 Mo4 O9 Mo2 159.3(6) . . . . ?
O6 Mo4 O9 Mo2 -29.5(10) . . . . ?
O10 Mo4 O9 Mo2 60.3(6) 2_666 . . . ?
O7 Mo4 O9 Mo2 -99.5(6) . . . . ?
O19' Mo4 O9 Mo2 -5.4(5) . . . . ?
O19 Mo4 O9 Mo2 -34.5(6) . . . . ?
O11 Mo3 O10 Mo4 -158.9(7) . . . 2_666 ?
O13 Mo3 O10 Mo4 -57.4(8) 2_666 . . 2_666 ?
O12 Mo3 O10 Mo4 40.0(13) . . . 2_666 ?
O18 Mo3 O10 Mo4 101.0(8) . . . 2_666 ?
O20 Mo3 O10 Mo4 40.5(7) . . . 2_666 ?
O19' Mo3 O10 Mo4 4.8(6) 2_666 . . 2_666 ?
O11 Mo3 O12 Mo6 -154.7(8) . . . . ?
O13 Mo3 O12 Mo6 102.4(8) 2_666 . . . ?
O10 Mo3 O12 Mo6 6.4(15) . . . . ?
O18 Mo3 O12 Mo6 -53.9(8) . . . . ?
O20 Mo3 O12 Mo6 5.8(7) . . . . ?
O19' Mo3 O12 Mo6 37.7(8) 2_666 . . . ?
O2 Mo6 O12 Mo3 159.8(8) . . . . ?
O1 Mo6 O12 Mo3 55.7(9) . . . . ?
O7 Mo6 O12 Mo3 -40.8(13) . . . . ?
O3 Mo6 O12 Mo3 -102.1(9) . . . . ?
O20 Mo6 O12 Mo3 -5.9(7) . . . . ?
O14 Mo2 O13 Mo3 156.4(7) . . . 2_666 ?
O15 Mo2 O13 Mo3 -43.3(11) . . . 2_666 ?
O9 Mo2 O13 Mo3 54.4(7) . . . 2_666 ?
O5 Mo2 O13 Mo3 -104.6(7) . . . 2_666 ?
O19' Mo2 O13 Mo3 -8.7(6) . . . 2_666 ?
O20' Mo2 O13 Mo3 -41.9(7) . . . 2_666 ?
O14 Mo2 O15 Mo1 153.9(6) . . . . ?
O9 Mo2 O15 Mo1 -101.8(6) . . . . ?
O5 Mo2 O15 Mo1 53.7(6) . . . . ?
O13 Mo2 O15 Mo1 -6.2(11) . . . . ?
O19' Mo2 O15 Mo1 -37.2(6) . . . . ?
O20' Mo2 O15 Mo1 -7.7(5) . . . . ?
O17 Mo1 O15 Mo2 -158.1(6) . . . . ?
O18 Mo1 O15 Mo2 38.1(11) . . . . ?
O16 Mo1 O15 Mo2 -55.9(6) . . . . ?
O1 Mo1 O15 Mo2 103.1(7) . . . . ?
O20 Mo1 O15 Mo2 40.6(6) . . . . ?
O17 Mo1 O16 Mo5 154.3(5) . . . 2_666 ?
O18 Mo1 O16 Mo5 -100.5(6) . . . 2_666 ?
O1 Mo1 O16 Mo5 -4.7(10) . . . 2_666 ?
O15 Mo1 O16 Mo5 54.5(5) . . . 2_666 ?
O20 Mo1 O16 Mo5 -35.6(5) . . . 2_666 ?
O17 Mo1 O18 Mo3 -154.2(7) . . . . ?
O16 Mo1 O18 Mo3 101.6(7) . . . . ?
O1 Mo1 O18 Mo3 -54.2(8) . . . . ?
O15 Mo1 O18 Mo3 9.4(13) . . . . ?
O20 Mo1 O18 Mo3 6.7(6) . . . . ?
O11 Mo3 O18 Mo1 155.7(7) . . . . ?
O13 Mo3 O18 Mo1 -36.8(12) 2_666 . . . ?
O12 Mo3 O18 Mo1 55.0(8) . . . . ?
O10 Mo3 O18 Mo1 -104.2(8) . . . . ?
O20 Mo3 O18 Mo1 -6.7(6) . . . . ?
O19' Mo3 O18 Mo1 -41.0(8) 2_666 . . . ?
O20' Si1 O19 Mo5 -5.2(5) 2_666 . . . ?
O20' Si1 O19 Mo5 174.8(5) . . . . ?
O19' Si1 O19 Mo5 -130.4(7) . . . . ?
O19' Si1 O19 Mo5 49.6(7) 2_666 . . . ?
O20 Si1 O19 Mo5 -63.6(6) 2_666 . . . ?
O20 Si1 O19 Mo5 116.4(6) . . . . ?
O20' Si1 O19 Mo4 120.9(7) 2_666 . . . ?
O20' Si1 O19 Mo4 -59.1(7) . . . . ?
O19' Si1 O19 Mo4 -4.3(5) . . . . ?
O19' Si1 O19 Mo4 175.7(5) 2_666 . . . ?
O20 Si1 O19 Mo4 62.4(6) 2_666 . . . ?
O20 Si1 O19 Mo4 -117.6(6) . . . . ?
O4 Mo5 O19 Si1 179.6(6) . . . . ?
O5 Mo5 O19 Si1 -35.8(6) 2_666 . . . ?
O3 Mo5 O19 Si1 -129.6(7) . . . . ?
O16 Mo5 O19 Si1 52.8(6) 2_666 . . . ?
O6 Mo5 O19 Si1 132.4(7) . . . . ?
O20' Mo5 O19 Si1 4.5(5) 2_666 . . . ?
O4 Mo5 O19 O20' 175.1(7) . . . 2_666 ?
O5 Mo5 O19 O20' -40.3(5) 2_666 . . 2_666 ?
O3 Mo5 O19 O20' -134.0(5) . . . 2_666 ?
O16 Mo5 O19 O20' 48.3(4) 2_666 . . 2_666 ?
O6 Mo5 O19 O20' 128.0(5) . . . 2_666 ?
O4 Mo5 O19 O19' 100.6(11) . . . . ?
O5 Mo5 O19 O19' -114.7(9) 2_666 . . . ?
O3 Mo5 O19 O19' 151.5(10) . . . . ?
O16 Mo5 O19 O19' -26.2(9) 2_666 . . . ?
O6 Mo5 O19 O19' 53.5(8) . . . . ?
O20' Mo5 O19 O19' -74.5(9) 2_666 . . . ?
O4 Mo5 O19 Mo4 41.8(9) . . . . ?
O5 Mo5 O19 Mo4 -173.6(3) 2_666 . . . ?
O3 Mo5 O19 Mo4 92.7(3) . . . . ?
O16 Mo5 O19 Mo4 -85.0(3) 2_666 . . . ?
O6 Mo5 O19 Mo4 -5.3(2) . . . . ?
O20' Mo5 O19 Mo4 -133.3(5) 2_666 . . . ?
O8 Mo4 O19 Si1 176.9(7) . . . . ?
O6 Mo4 O19 Si1 -133.8(6) . . . . ?
O10 Mo4 O19 Si1 -41.4(6) 2_666 . . . ?
O7 Mo4 O19 Si1 124.2(6) . . . . ?
O9 Mo4 O19 Si1 44.1(6) . . . . ?
O19' Mo4 O19 Si1 3.9(4) . . . . ?
O8 Mo4 O19 O20' -111.5(10) . . . 2_666 ?
O6 Mo4 O19 O20' -62.2(7) . . . 2_666 ?
O10 Mo4 O19 O20' 30.2(8) 2_666 . . 2_666 ?
O7 Mo4 O19 O20' -164.2(8) . . . 2_666 ?
O9 Mo4 O19 O20' 115.7(7) . . . 2_666 ?
O19' Mo4 O19 O20' 75.5(8) . . . 2_666 ?
O8 Mo4 O19 O19' 173.0(8) . . . . ?
O6 Mo4 O19 O19' -137.7(5) . . . . ?
O10 Mo4 O19 O19' -45.3(5) 2_666 . . . ?
O7 Mo4 O19 O19' 120.3(5) . . . . ?
O9 Mo4 O19 O19' 40.2(4) . . . . ?
O8 Mo4 O19 Mo5 -43.4(10) . . . . ?
O6 Mo4 O19 Mo5 5.9(3) . . . . ?
O10 Mo4 O19 Mo5 98.2(3) 2_666 . . . ?
O7 Mo4 O19 Mo5 -96.1(3) . . . . ?
O9 Mo4 O19 Mo5 -176.2(3) . . . . ?
O19' Mo4 O19 Mo5 143.6(5) . . . . ?
O20' Si1 O19' O20' 180.000(2) 2_666 . . . ?
O19 Si1 O19' O20' -126.4(6) . . . . ?
O19 Si1 O19' O20' 53.6(6) 2_666 . . . ?
O20 Si1 O19' O20' 119.0(5) 2_666 . . . ?
O20 Si1 O19' O20' -61.0(5) . . . . ?
O20' Si1 O19' O19 -53.6(6) 2_666 . . . ?
O20' Si1 O19' O19 126.4(6) . . . . ?
O19 Si1 O19' O19 180.000(2) 2_666 . . . ?
O20 Si1 O19' O19 -114.5(5) 2_666 . . . ?
O20 Si1 O19' O19 65.5(5) . . . . ?
O20' Si1 O19' Mo2 -176.5(5) 2_666 . . . ?
O20' Si1 O19' Mo2 3.5(5) . . . . ?
O19 Si1 O19' Mo2 -122.9(7) . . . . ?
O19 Si1 O19' Mo2 57.1(7) 2_666 . . . ?
O20 Si1 O19' Mo2 -57.5(6) . . . . ?
O20' Si1 O19' Mo4 -49.1(7) 2_666 . . . ?
O20' Si1 O19' Mo4 130.9(7) . . . . ?
O19 Si1 O19' Mo4 4.4(5) . . . . ?
O19 Si1 O19' Mo4 -175.6(5) 2_666 . . . ?
O20 Si1 O19' Mo4 -110.1(6) 2_666 . . . ?
O20 Si1 O19' Mo4 69.9(6) . . . . ?
O20' Si1 O19' Mo3 66.1(6) 2_666 . . 2_666 ?
O20' Si1 O19' Mo3 -113.9(6) . . . 2_666 ?
O19 Si1 O19' Mo3 119.7(6) . . . 2_666 ?
O19 Si1 O19' Mo3 -60.3(6) 2_666 . . 2_666 ?
O20 Si1 O19' Mo3 5.2(5) 2_666 . . 2_666 ?
O20 Si1 O19' Mo3 -174.8(5) . . . 2_666 ?
O20' O19 O19' Si1 42.4(5) 2_666 . . . ?
Mo5 O19 O19' Si1 109.0(9) . . . . ?
Mo4 O19 O19' Si1 176.1(4) . . . . ?
Si1 O19 O19' O20' 40.3(4) . . . . ?
O20' O19 O19' O20' 82.7(7) 2_666 . . . ?
Mo5 O19 O19' O20' 149.3(8) . . . . ?
Mo4 O19 O19' O20' -143.6(5) . . . . ?
Si1 O19 O19' Mo2 107.6(8) . . . . ?
O20' O19 O19' Mo2 150.0(7) 2_666 . . . ?
Mo5 O19 O19' Mo2 -143.4(6) . . . . ?
Mo4 O19 O19' Mo2 -76.3(7) . . . . ?
Si1 O19 O19' Mo4 -176.1(4) . . . . ?
O20' O19 O19' Mo4 -133.7(5) 2_666 . . . ?
Mo5 O19 O19' Mo4 -67.1(8) . . . . ?
Si1 O19 O19' Mo3 -100.9(7) . . . 2_666 ?
O20' O19 O19' Mo3 -58.5(8) 2_666 . . 2_666 ?
Mo5 O19 O19' Mo3 8.1(13) . . . 2_666 ?
Mo4 O19 O19' Mo3 75.2(6) . . . 2_666 ?
O14 Mo2 O19' Si1 -171.8(6) . . . . ?
O15 Mo2 O19' Si1 40.9(6) . . . . ?
O9 Mo2 O19' Si1 135.9(7) . . . . ?
O5 Mo2 O19' Si1 -46.6(6) . . . . ?
O13 Mo2 O19' Si1 -125.2(7) . . . . ?
O20' Mo2 O19' Si1 -2.9(4) . . . . ?
O14 Mo2 O19' O20' -168.8(8) . . . . ?
O15 Mo2 O19' O20' 43.8(4) . . . . ?
O9 Mo2 O19' O20' 138.8(5) . . . . ?
O5 Mo2 O19' O20' -43.6(4) . . . . ?
O13 Mo2 O19' O20' -122.2(5) . . . . ?
O14 Mo2 O19' O19 116.0(10) . . . . ?
O15 Mo2 O19' O19 -31.3(8) . . . . ?
O9 Mo2 O19' O19 63.6(8) . . . . ?
O5 Mo2 O19' O19 -118.8(8) . . . . ?
O13 Mo2 O19' O19 162.6(9) . . . . ?
O20' Mo2 O19' O19 -75.2(8) . . . . ?
O14 Mo2 O19' Mo4 49.5(9) . . . . ?
O15 Mo2 O19' Mo4 -97.8(3) . . . . ?
O9 Mo2 O19' Mo4 -2.9(3) . . . . ?
O5 Mo2 O19' Mo4 174.7(3) . . . . ?
O13 Mo2 O19' Mo4 96.1(4) . . . . ?
O20' Mo2 O19' Mo4 -141.7(5) . . . . ?
O14 Mo2 O19' Mo3 -42.5(10) . . . 2_666 ?
O15 Mo2 O19' Mo3 170.2(3) . . . 2_666 ?
O9 Mo2 O19' Mo3 -94.8(3) . . . 2_666 ?
O5 Mo2 O19' Mo3 82.7(3) . . . 2_666 ?
O13 Mo2 O19' Mo3 4.1(3) . . . 2_666 ?
O20' Mo2 O19' Mo3 126.4(5) . . . 2_666 ?
O8 Mo4 O19' Si1 -178.1(5) . . . . ?
O6 Mo4 O19' Si1 34.0(6) . . . . ?
O10 Mo4 O19' Si1 125.6(7) 2_666 . . . ?
O7 Mo4 O19' Si1 -55.7(6) . . . . ?
O9 Mo4 O19' Si1 -137.1(7) . . . . ?
O19 Mo4 O19' Si1 -3.8(4) . . . . ?
O8 Mo4 O19' O20' -106.2(10) . . . . ?
O6 Mo4 O19' O20' 105.9(9) . . . . ?
O10 Mo4 O19' O20' -162.5(10) 2_666 . . . ?
O7 Mo4 O19' O20' 16.2(9) . . . . ?
O9 Mo4 O19' O20' -65.1(8) . . . . ?
O19 Mo4 O19' O20' 68.1(9) . . . . ?
O8 Mo4 O19' O19 -174.3(7) . . . . ?
O6 Mo4 O19' O19 37.8(4) . . . . ?
O10 Mo4 O19' O19 129.4(5) 2_666 . . . ?
O7 Mo4 O19' O19 -51.9(4) . . . . ?
O9 Mo4 O19' O19 -133.3(5) . . . . ?
O8 Mo4 O19' Mo2 -38.4(9) . . . . ?
O6 Mo4 O19' Mo2 173.7(3) . . . . ?
O10 Mo4 O19' Mo2 -94.7(4) 2_666 . . . ?
O7 Mo4 O19' Mo2 84.0(3) . . . . ?
O9 Mo4 O19' Mo2 2.7(2) . . . . ?
O19 Mo4 O19' Mo2 136.0(5) . . . . ?
O8 Mo4 O19' Mo3 53.8(8) . . . 2_666 ?
O6 Mo4 O19' Mo3 -94.1(3) . . . 2_666 ?
O10 Mo4 O19' Mo3 -2.5(3) 2_666 . . 2_666 ?
O7 Mo4 O19' Mo3 176.2(3) . . . 2_666 ?
O9 Mo4 O19' Mo3 94.9(3) . . . 2_666 ?
O19 Mo4 O19' Mo3 -131.9(5) . . . 2_666 ?
O20' Si1 O20 O20' 180.0 2_666 . . . ?
O19 Si1 O20 O20' 123.5(5) . . . . ?
O19 Si1 O20 O20' -56.5(5) 2_666 . . . ?
O19' Si1 O20 O20' 60.3(5) . . . . ?
O19' Si1 O20 O20' -119.7(5) 2_666 . . . ?
O20' Si1 O20 Mo1 -175.2(5) 2_666 . . . ?
O20' Si1 O20 Mo1 4.8(5) . . . . ?
O19 Si1 O20 Mo1 128.3(6) . . . . ?
O19 Si1 O20 Mo1 -51.7(6) 2_666 . . . ?
O19' Si1 O20 Mo1 65.1(6) . . . . ?
O19' Si1 O20 Mo1 -114.9(6) 2_666 . . . ?
O20' Si1 O20 Mo6 61.0(6) 2_666 . . . ?
O20' Si1 O20 Mo6 -119.0(6) . . . . ?
O19 Si1 O20 Mo6 4.5(5) . . . . ?
O19 Si1 O20 Mo6 -175.5(5) 2_666 . . . ?
O19' Si1 O20 Mo6 -58.7(6) . . . . ?
O19' Si1 O20 Mo6 121.3(6) 2_666 . . . ?
O20' Si1 O20 Mo3 -55.0(6) 2_666 . . . ?
O20' Si1 O20 Mo3 125.0(6) . . . . ?
O19 Si1 O20 Mo3 -111.5(6) . . . . ?
O19 Si1 O20 Mo3 68.5(6) 2_666 . . . ?
O19' Si1 O20 Mo3 -174.7(5) . . . . ?
O19' Si1 O20 Mo3 5.3(5) 2_666 . . . ?
O17 Mo1 O20 Si1 -171.7(6) . . . . ?
O18 Mo1 O20 Si1 127.8(6) . . . . ?
O16 Mo1 O20 Si1 35.5(6) . . . . ?
O1 Mo1 O20 Si1 -130.8(6) . . . . ?
O15 Mo1 O20 Si1 -51.1(5) . . . . ?
O17 Mo1 O20 O20' -167.7(7) . . . . ?
O18 Mo1 O20 O20' 131.7(5) . . . . ?
O16 Mo1 O20 O20' 39.4(4) . . . . ?
O1 Mo1 O20 O20' -126.9(5) . . . . ?
O15 Mo1 O20 O20' -47.1(4) . . . . ?
O17 Mo1 O20 Mo6 -36.4(9) . . . . ?
O18 Mo1 O20 Mo6 -96.9(4) . . . . ?
O16 Mo1 O20 Mo6 170.8(3) . . . . ?
O1 Mo1 O20 Mo6 4.5(3) . . . . ?
O15 Mo1 O20 Mo6 84.2(3) . . . . ?
O17 Mo1 O20 Mo3 57.1(9) . . . . ?
O18 Mo1 O20 Mo3 -3.4(3) . . . . ?
O16 Mo1 O20 Mo3 -95.7(3) . . . . ?
O1 Mo1 O20 Mo3 98.0(3) . . . . ?
O15 Mo1 O20 Mo3 177.7(3) . . . . ?
O2 Mo6 O20 Si1 -167.6(5) . . . . ?
O1 Mo6 O20 Si1 132.4(6) . . . . ?
O7 Mo6 O20 Si1 40.2(5) . . . . ?
O12 Mo6 O20 Si1 -125.8(6) . . . . ?
O3 Mo6 O20 Si1 -45.5(5) . . . . ?
O2 Mo6 O20 O20' 127.2(8) . . . . ?
O1 Mo6 O20 O20' 67.2(7) . . . . ?
O7 Mo6 O20 O20' -25.0(7) . . . . ?
O12 Mo6 O20 O20' 169.0(8) . . . . ?
O3 Mo6 O20 O20' -110.7(7) . . . . ?
O2 Mo6 O20 Mo1 55.2(8) . . . . ?
O1 Mo6 O20 Mo1 -4.8(3) . . . . ?
O7 Mo6 O20 Mo1 -96.9(3) . . . . ?
O12 Mo6 O20 Mo1 97.0(4) . . . . ?
O3 Mo6 O20 Mo1 177.4(3) . . . . ?
O2 Mo6 O20 Mo3 -39.0(9) . . . . ?
O1 Mo6 O20 Mo3 -99.0(4) . . . . ?
O7 Mo6 O20 Mo3 168.8(3) . . . . ?
O12 Mo6 O20 Mo3 2.8(3) . . . . ?
O3 Mo6 O20 Mo3 83.1(3) . . . . ?
O11 Mo3 O20 Si1 -178.7(5) . . . . ?
O13 Mo3 O20 Si1 36.6(5) 2_666 . . . ?
O12 Mo3 O20 Si1 127.6(6) . . . . ?
O10 Mo3 O20 Si1 -52.2(5) . . . . ?
O18 Mo3 O20 Si1 -131.7(6) . . . . ?
O19' Mo3 O20 Si1 -4.4(4) 2_666 . . . ?
O11 Mo3 O20 O20' -114.6(9) . . . . ?
O13 Mo3 O20 O20' 100.6(7) 2_666 . . . ?
O12 Mo3 O20 O20' -168.3(9) . . . . ?
O10 Mo3 O20 O20' 11.9(8) . . . . ?
O18 Mo3 O20 O20' -67.7(7) . . . . ?
O19' Mo3 O20 O20' 59.7(7) 2_666 . . . ?
O11 Mo3 O20 Mo1 -43.7(8) . . . . ?
O13 Mo3 O20 Mo1 171.5(3) 2_666 . . . ?
O12 Mo3 O20 Mo1 -97.4(4) . . . . ?
O10 Mo3 O20 Mo1 82.8(3) . . . . ?
O18 Mo3 O20 Mo1 3.3(3) . . . . ?
O19' Mo3 O20 Mo1 130.6(5) 2_666 . . . ?
O11 Mo3 O20 Mo6 50.8(8) . . . . ?
O13 Mo3 O20 Mo6 -94.0(3) 2_666 . . . ?
O12 Mo3 O20 Mo6 -2.9(3) . . . . ?
O10 Mo3 O20 Mo6 177.3(3) . . . . ?
O18 Mo3 O20 Mo6 97.7(4) . . . . ?
O19' Mo3 O20 Mo6 -135.0(5) 2_666 . . . ?
O19 Si1 O20' O19 180.000(2) . . . 2_666 ?
O19' Si1 O20' O19 124.7(6) . . . 2_666 ?
O19' Si1 O20' O19 -55.3(6) 2_666 . . 2_666 ?
O20 Si1 O20' O19 60.4(5) 2_666 . . 2_666 ?
O20 Si1 O20' O19 -119.6(5) . . . 2_666 ?
O19 Si1 O20' O19' 55.3(6) . . . . ?
O19 Si1 O20' O19' -124.7(6) 2_666 . . . ?
O19' Si1 O20' O19' 180.000(3) 2_666 . . . ?
O20 Si1 O20' O19' -64.3(5) 2_666 . . . ?
O20 Si1 O20' O19' 115.7(5) . . . . ?
O19 Si1 O20' O20 -60.4(5) . . . . ?
O19 Si1 O20' O20 119.6(5) 2_666 . . . ?
O19' Si1 O20' O20 -115.7(5) . . . . ?
O19' Si1 O20' O20 64.3(5) 2_666 . . . ?
O20 Si1 O20' O20 180.0 2_666 . . . ?
O19 Si1 O20' Mo5 -5.1(5) 2_666 . . 2_666 ?
O19' Si1 O20' Mo5 119.6(7) . . . 2_666 ?
O19' Si1 O20' Mo5 -60.4(7) 2_666 . . 2_666 ?
O20 Si1 O20' Mo5 55.3(7) 2_666 . . 2_666 ?
O20 Si1 O20' Mo5 -124.7(7) . . . 2_666 ?
O19 Si1 O20' Mo2 52.0(7) . . . . ?
O19 Si1 O20' Mo2 -128.0(7) 2_666 . . . ?
O19' Si1 O20' Mo2 176.7(5) 2_666 . . . ?
O20 Si1 O20' Mo2 -67.6(6) 2_666 . . . ?
O20 Si1 O20' Mo2 112.4(6) . . . . ?
O19 O19' O20' Si1 -40.7(4) . . . . ?
Mo2 O19' O20' Si1 -177.0(4) . . . . ?
Mo4 O19' O20' Si1 -101.6(8) . . . . ?
Mo3 O19' O20' Si1 103.1(6) 2_666 . . . ?
Si1 O19' O20' O19 -44.6(4) . . . 2_666 ?
O19 O19' O20' O19 -85.3(6) . . . 2_666 ?
Mo2 O19' O20' O19 138.4(5) . . . 2_666 ?
Mo4 O19' O20' O19 -146.2(8) . . . 2_666 ?
Mo3 O19' O20' O19 58.5(7) 2_666 . . 2_666 ?
Si1 O19' O20' O20 50.2(4) . . . . ?
O19 O19' O20' O20 9.5(6) . . . . ?
Mo2 O19' O20' O20 -126.9(5) . . . . ?
Mo4 O19' O20' O20 -51.5(9) . . . . ?
Mo3 O19' O20' O20 153.3(5) 2_666 . . . ?
Si1 O19' O20' Mo5 -112.6(7) . . . 2_666 ?
O19 O19' O20' Mo5 -153.3(6) . . . 2_666 ?
Mo2 O19' O20' Mo5 70.3(6) . . . 2_666 ?
Mo4 O19' O20' Mo5 145.8(6) . . . 2_666 ?
Mo3 O19' O20' Mo5 -9.5(10) 2_666 . . 2_666 ?
Si1 O19' O20' Mo2 177.0(4) . . . . ?
O19 O19' O20' Mo2 136.3(5) . . . . ?
Mo4 O19' O20' Mo2 75.4(8) . . . . ?
Mo3 O19' O20' Mo2 -79.9(5) 2_666 . . . ?
Mo1 O20 O20' Si1 -175.9(4) . . . . ?
Mo6 O20 O20' Si1 102.8(6) . . . . ?
Mo3 O20 O20' Si1 -96.6(7) . . . . ?
Si1 O20 O20' O19 47.6(4) . . . 2_666 ?
Mo1 O20 O20' O19 -128.3(5) . . . 2_666 ?
Mo6 O20 O20' O19 150.4(6) . . . 2_666 ?
Mo3 O20 O20' O19 -49.0(9) . . . 2_666 ?
Si1 O20 O20' O19' -49.7(4) . . . . ?
Mo1 O20 O20' O19' 134.4(5) . . . . ?
Mo6 O20 O20' O19' 53.1(8) . . . . ?
Mo3 O20 O20' O19' -146.3(7) . . . . ?
Si1 O20 O20' Mo5 112.0(7) . . . 2_666 ?
Mo1 O20 O20' Mo5 -63.9(7) . . . 2_666 ?
Mo6 O20 O20' Mo5 -145.2(5) . . . 2_666 ?
Mo3 O20 O20' Mo5 15.4(12) . . . 2_666 ?
Si1 O20 O20' Mo2 -113.0(6) . . . . ?
Mo1 O20 O20' Mo2 71.1(5) . . . . ?
Mo6 O20 O20' Mo2 -10.2(10) . . . . ?
Mo3 O20 O20' Mo2 150.4(5) . . . . ?
O14 Mo2 O20' Si1 172.1(6) . . . . ?
O15 Mo2 O20' Si1 -127.8(6) . . . . ?
O9 Mo2 O20' Si1 -33.6(6) . . . . ?
O5 Mo2 O20' Si1 132.3(7) . . . . ?
O13 Mo2 O20' Si1 52.8(6) . . . . ?
O19' Mo2 O20' Si1 3.1(4) . . . . ?
O14 Mo2 O20' O19 93.9(12) . . . 2_666 ?
O15 Mo2 O20' O19 154.0(9) . . . 2_666 ?
O9 Mo2 O20' O19 -111.8(9) . . . 2_666 ?
O5 Mo2 O20' O19 54.1(8) . . . 2_666 ?
O13 Mo2 O20' O19 -25.4(9) . . . 2_666 ?
O19' Mo2 O20' O19 -75.1(9) . . . 2_666 ?
O14 Mo2 O20' O19' 169.0(8) . . . . ?
O15 Mo2 O20' O19' -130.9(5) . . . . ?
O9 Mo2 O20' O19' -36.7(5) . . . . ?
O5 Mo2 O20' O19' 129.2(5) . . . . ?
O13 Mo2 O20' O19' 49.8(4) . . . . ?
O14 Mo2 O20' O20 -115.2(9) . . . . ?
O15 Mo2 O20' O20 -55.1(6) . . . . ?
O9 Mo2 O20' O20 39.1(7) . . . . ?
O5 Mo2 O20' O20 -155.0(7) . . . . ?
O13 Mo2 O20' O20 125.5(7) . . . . ?
O19' Mo2 O20' O20 75.8(7) . . . . ?
O14 Mo2 O20' Mo5 34.5(9) . . . 2_666 ?
O15 Mo2 O20' Mo5 94.6(3) . . . 2_666 ?
O9 Mo2 O20' Mo5 -171.2(3) . . . 2_666 ?
O5 Mo2 O20' Mo5 -5.3(2) . . . 2_666 ?
O13 Mo2 O20' Mo5 -84.7(3) . . . 2_666 ?
O19' Mo2 O20' Mo5 -134.5(5) . . . 2_666 ?
